data_2202260
loop_
_publ_author_name
'Deng, Shun-Liu'
'Long, La-Sheng'
'Xie, Su-Yuan'
'Huang, Rong-Bin'
'Zheng, Lan-Sun'
'Ng, Seik Weng'

_publ_section_title
;
 Bis(pentachlorophenyl) disulfide
;
_journal_issue 6
_journal_name_full 'Acta Crystallographica Section E'
_journal_page_first o843
_journal_page_last o844
_journal_paper_doi 10.1107/S1600536803010390
_journal_volume 59
_journal_year 2003
_chemical_formula_iupac 'C12 Cl10 S2'
_chemical_formula_moiety 'C12 Cl10 S2'
_chemical_formula_sum 'C12 Cl10 S2'
_chemical_formula_weight 562.74
_chemical_name_systematic
;
Bis(pentachlorophenyl) disulfide
;
_space_group_IT_number 15
_symmetry_cell_setting monoclinic
_symmetry_space_group_name_Hall '-C 2yc'
_symmetry_space_group_name_H-M 'C 1 2/c 1'
_atom_sites_solution_hydrogens none
_atom_sites_solution_primary direct
_atom_sites_solution_secondary difmap
_audit_creation_method SHELXL-97
_cell_angle_alpha 90.00
_cell_angle_beta 111.120(10)
_cell_angle_gamma 90.00
_cell_formula_units_Z 4
_cell_length_a 15.188(4)
_cell_length_b 8.685(3)
_cell_length_c 14.645(3)
_cell_measurement_reflns_used 25
_cell_measurement_temperature 298(2)
_cell_measurement_theta_max 15.0
_cell_measurement_theta_min 13.0
_cell_volume 1802.0(9)
_computing_cell_refinement 'CAD-4 software'
_computing_data_collection 'CAD-4 Software (Enraf-Nonius, 1988)'
_computing_data_reduction 'XCAD4 (Harms, 1997)'
_computing_molecular_graphics 'ORTEPII (Johnson, 1976)'
_computing_publication_material SHELXL97
_computing_structure_refinement 'SHELXL97 (Sheldrick, 1997)'
_computing_structure_solution 'SHELXS97 (Sheldrick, 1997)'
_diffrn_ambient_temperature 298(2)
_diffrn_measured_fraction_theta_full 1.00
_diffrn_measured_fraction_theta_max 1.00
_diffrn_measurement_device_type 'Enraf-Nonius CAD-4'
_diffrn_measurement_method \w
_diffrn_radiation_monochromator graphite
_diffrn_radiation_source 'fine-focus sealed tube'
_diffrn_radiation_type MoK\a
_diffrn_radiation_wavelength 0.71073
_diffrn_reflns_av_R_equivalents 0.039
_diffrn_reflns_av_sigmaI/netI 0.044
_diffrn_reflns_limit_h_max 18
_diffrn_reflns_limit_h_min -18
_diffrn_reflns_limit_k_max 0
_diffrn_reflns_limit_k_min -10
_diffrn_reflns_limit_l_max 18
_diffrn_reflns_limit_l_min -18
_diffrn_reflns_number 3538
_diffrn_reflns_theta_full 26.0
_diffrn_reflns_theta_max 26.0
_diffrn_reflns_theta_min 2.8
_diffrn_standards_decay_% 0
_diffrn_standards_interval_time 60
_diffrn_standards_number 2
_exptl_absorpt_coefficient_mu 1.77
_exptl_absorpt_correction_T_max 0.767
_exptl_absorpt_correction_T_min 0.459
_exptl_absorpt_correction_type empirical
_exptl_absorpt_process_details '\y scan (North et al., 1968)'
_exptl_crystal_colour Yellow
_exptl_crystal_density_diffrn 2.074
_exptl_crystal_density_method 'not measured'
_exptl_crystal_description Block
_exptl_crystal_F_000 1096
_exptl_crystal_size_max 0.35
_exptl_crystal_size_mid 0.33
_exptl_crystal_size_min 0.15
_refine_diff_density_max 0.43
_refine_diff_density_min -0.32
_refine_ls_extinction_method none
_refine_ls_goodness_of_fit_ref 1.075
_refine_ls_hydrogen_treatment none
_refine_ls_matrix_type full
_refine_ls_number_parameters 109
_refine_ls_number_reflns 1774
_refine_ls_number_restraints 0
_refine_ls_restrained_S_all 1.075
_refine_ls_R_factor_all 0.045
_refine_ls_R_factor_gt 0.036
_refine_ls_shift/su_max <0.001
_refine_ls_shift/su_mean 0.001
_refine_ls_structure_factor_coef Fsqd
_refine_ls_weighting_details 'calc w = 1/[\s^2^(Fo^2^)+(0.0476P)^2^+1.1173P] where P = (Fo^2^+2Fc^2^)/3'
_refine_ls_weighting_scheme calc
_refine_ls_wR_factor_gt 0.095
_refine_ls_wR_factor_ref 0.099
_reflns_number_gt 1469
_reflns_number_total 1774
_reflns_threshold_expression I>2\s(I)
_cod_data_source_file ya6161.cif
_cod_data_source_block I
_cod_depositor_comments
;
The following automatic conversions were performed:
'_symmetry_cell_setting' value 'Monoclinic' changed to 'monoclinic'
according to '/home/saulius/struct/CIF-dictionaries/cif_core.dic'
dictionary named 'cif_core.dic' version 2.4.1 from 2010-06-29.

Automatic conversion script
Id: cif_fix_enum 1527 2010-12-29 10:47:43Z saulius 

The following automatic conversions were performed:

'_symmetry_cell_setting' value 'Monoclinic' changed to 'monoclinic'
according to /home/saulius/struct/CIF-dictionaries/cif_core.dic
dictionary named 'cif_core.dic' version 2.4.1 from 2010-06-29.

Automatic conversion script
Id: cif_fix_values 1715 2011-07-08 13:25:40Z adriana 
;
_cod_original_cell_volume 1802.1(8)
_cod_original_sg_symbol_H-M 'C 2/c'
_cod_database_code 2202260
_cod_database_fobs_code 2202260

loop_
_symmetry_equiv_pos_as_xyz
'x, y, z'
'x, -y, z+1/2'
'x+1/2, y+1/2, z'
'x+1/2, -y+1/2, z+1/2'
'-x, -y, -z'
'-x, y, -z-1/2'
'-x+1/2, -y+1/2, -z'
'-x+1/2, y+1/2, -z-1/2'

loop_
_atom_site_label
_atom_site_fract_x
_atom_site_fract_y
_atom_site_fract_z
_atom_site_U_iso_or_equiv
_atom_site_adp_type
_atom_site_calc_flag
_atom_site_refinement_flags
_atom_site_occupancy
_atom_site_disorder_assembly
_atom_site_disorder_group
_atom_site_type_symbol
Cl1 0.53200(10) 0.86840(10) 0.12690(10) 0.0474(2) Uani d . 1 . . Cl
Cl2 0.39230(10) 1.13760(10) 0.10120(10) 0.0560(3) Uani d . 1 . . Cl
Cl3 0.18790(10) 1.07370(10) 0.08950(10) 0.0547(3) Uani d . 1 . . Cl
Cl4 0.12720(10) 0.74270(10) 0.12030(10) 0.0476(2) Uani d . 1 . . Cl
Cl5 0.26860(10) 0.47360(10) 0.15540(10) 0.0451(2) Uani d . 1 . . Cl
S1 0.47980(10) 0.53190(10) 0.17480(10) 0.0421(2) Uani d . 1 . . S
C1 0.3955(2) 0.6824(3) 0.1443(2) 0.0318(6) Uani d . 1 . . C
C2 0.4210(2) 0.8316(3) 0.1283(2) 0.0344(6) Uani d . 1 . . C
C3 0.3582(2) 0.9531(3) 0.1128(2) 0.0351(7) Uani d . 1 . . C
C4 0.2668(2) 0.9252(3) 0.1107(2) 0.0359(7) Uani d . 1 . . C
C5 0.2397(2) 0.7770(3) 0.1239(2) 0.0316(6) Uani d . 1 . . C
C6 0.3033(2) 0.6567(3) 0.1404(2) 0.0317(6) Uani d . 1 . . C

loop_
_atom_site_aniso_label
_atom_site_aniso_U_11
_atom_site_aniso_U_22
_atom_site_aniso_U_33
_atom_site_aniso_U_12
_atom_site_aniso_U_13
_atom_site_aniso_U_23
Cl1 0.0323(4) 0.0505(5) 0.0628(6) -0.0076(3) 0.0214(4) 0.0030(4)
Cl2 0.0584(5) 0.0324(4) 0.0817(7) -0.0042(3) 0.0307(5) 0.0109(4)
Cl3 0.0510(5) 0.0423(5) 0.0751(6) 0.0179(4) 0.0281(5) 0.0133(4)
Cl4 0.0301(4) 0.0510(5) 0.0665(6) -0.0022(3) 0.0233(4) -0.0025(4)
Cl5 0.0410(4) 0.0313(4) 0.0638(5) -0.0067(3) 0.0200(4) 0.0021(4)
S1 0.0317(4) 0.0335(4) 0.0589(5) 0.0032(3) 0.0137(4) -0.0085(3)
C1 0.0300(10) 0.0310(10) 0.036(2) 0.0030(10) 0.0120(10) -0.0010(10)
C2 0.0290(10) 0.039(2) 0.036(2) -0.0040(10) 0.0130(10) -0.0030(10)
C3 0.039(2) 0.0300(10) 0.038(2) -0.0050(10) 0.0140(10) 0.0010(10)
C4 0.038(2) 0.034(2) 0.037(2) 0.0080(10) 0.0160(10) 0.0030(10)
C5 0.0240(10) 0.0360(10) 0.036(2) -0.0010(10) 0.0110(10) -0.0010(10)
C6 0.033(2) 0.0290(10) 0.033(2) -0.0040(10) 0.0100(10) -0.0020(10)

loop_
_atom_type_symbol
_atom_type_description
_atom_type_scat_dispersion_real
_atom_type_scat_dispersion_imag
_atom_type_scat_source
C C 0.0033 0.0016 'International Tables Vol C Tables 4.2.6.8 and 6.1.1.4'
S S 0.1246 0.1234 'International Tables Vol C Tables 4.2.6.8 and 6.1.1.4'
Cl Cl 0.1484 0.1585 'International Tables Vol C Tables 4.2.6.8 and 6.1.1.4'

loop_
_geom_angle_atom_site_label_1
_geom_angle_atom_site_label_2
_geom_angle_atom_site_label_3
_geom_angle_site_symmetry_3
_geom_angle
_geom_angle_publ_flag
C1 S1 S1 6_656 100.30(10) yes
C2 C1 C6 . 118.4(3) yes
C2 C1 S1 . 120.5(2) yes
C6 C1 S1 . 121.0(2) yes
C3 C2 C1 . 121.1(3) yes
C3 C2 Cl1 . 118.4(2) yes
C1 C2 Cl1 . 120.4(2) yes
C2 C3 C4 . 119.5(3) yes
C2 C3 Cl2 . 120.9(2) yes
C4 C3 Cl2 . 119.6(2) yes
C5 C4 C3 . 120.0(3) yes
C5 C4 Cl3 . 120.1(2) yes
C3 C4 Cl3 . 119.9(2) yes
C6 C5 C4 . 120.1(3) yes
C6 C5 Cl4 . 119.9(2) yes
C4 C5 Cl4 . 119.9(2) yes
C5 C6 C1 . 120.8(3) yes
C5 C6 Cl5 . 119.7(2) yes
C1 C6 Cl5 . 119.5(2) yes

loop_
_geom_bond_atom_site_label_1
_geom_bond_atom_site_label_2
_geom_bond_site_symmetry_2
_geom_bond_distance
_geom_bond_publ_flag
Cl1 C2 . 1.722(3) yes
Cl2 C3 . 1.712(3) yes
Cl3 C4 . 1.710(3) yes
Cl4 C5 . 1.717(3) yes
Cl5 C6 . 1.715(3) yes
S1 C1 . 1.771(3) yes
S1 S1 6_656 2.063(2) yes
C1 C2 . 1.397(4) yes
C1 C6 . 1.398(4) yes
C2 C3 . 1.385(4) yes
C3 C4 . 1.398(4) yes
C4 C5 . 1.386(4) yes
C5 C6 . 1.384(4) yes

loop_
_geom_torsion_atom_site_label_1
_geom_torsion_atom_site_label_2
_geom_torsion_atom_site_label_3
_geom_torsion_atom_site_label_4
_geom_torsion_site_symmetry_1
_geom_torsion
_geom_torsion_publ_flag
S1 S1 C1 C2 6_656 96.5(3) no
S1 S1 C1 C6 6_656 -80.5(3) no
C6 C1 C2 C3 . 2.6(5) no
S1 C1 C2 C3 . -174.4(2) no
C6 C1 C2 Cl1 . -177.1(2) no
S1 C1 C2 Cl1 . 5.9(4) no
C1 C2 C3 C4 . -1.7(5) no
Cl1 C2 C3 C4 . 178.1(2) no
C1 C2 C3 Cl2 . 175.7(2) no
Cl1 C2 C3 Cl2 . -4.5(4) no
C2 C3 C4 C5 . -0.1(5) no
Cl2 C3 C4 C5 . -177.4(2) no
C2 C3 C4 Cl3 . -178.9(2) no
Cl2 C3 C4 Cl3 . 3.7(4) no
C3 C4 C5 C6 . 0.8(5) no
Cl3 C4 C5 C6 . 179.6(2) no
C3 C4 C5 Cl4 . -179.5(2) no
Cl3 C4 C5 Cl4 . -0.7(4) no
C4 C5 C6 C1 . 0.2(5) no
Cl4 C5 C6 C1 . -179.5(2) no
C4 C5 C6 Cl5 . -179.3(2) no
Cl4 C5 C6 Cl5 . 0.9(4) no
C2 C1 C6 C5 . -1.9(4) no
S1 C1 C6 C5 . 175.1(2) no
C2 C1 C6 Cl5 . 177.6(2) no
S1 C1 C6 Cl5 . -5.4(4) no
